data_7154150
loop_
_publ_author_name
'Tiz\'on, Lorena'
'Maneiro, Mar\'ia'
'Pe\'on, Antonio'
'Otero, Jos\'e M'
'Lence, Emilio'
'Poza, Sergio'
'van Raaij, Mark J.'
'Thompson, Paul'
'Hawkins, Alastair R.'
'Gonz\'alez-Bello, Concepci\'on'

_publ_section_title
;
 Irreversible covalent modification of type I dehydroquinase with a stable
 Schiff base.
;
_journal_issue 3
_journal_name_full 'Organic &amp; biomolecular chemistry'
_journal_page_first 706
_journal_page_last 716
_journal_paper_doi 10.1039/c4ob01782j
_journal_volume 13
_journal_year 2015
_chemical_absolute_configuration rmad
_chemical_compound_source 'synthesis as described'
_chemical_formula_moiety 'C27 H56 O6 Si3'
_chemical_formula_sum 'C27 H56 O6 Si3'
_chemical_formula_weight 560.99
_chemical_name_common LCLT517B
_chemical_name_systematic
;
 ?
;
_space_group_IT_number 5
_symmetry_cell_setting monoclinic
_symmetry_Int_Tables_number 5
_symmetry_space_group_name_Hall 'C 2y'
_symmetry_space_group_name_H-M 'C 1 2 1'
_atom_sites_solution_hydrogens geom
_atom_sites_solution_primary direct
_atom_sites_solution_secondary difmap
_audit_creation_date 2010-10-18T12:19:59-00:00
_audit_creation_method 'WinGX routine CIF_UPDATE'
_cell_angle_alpha 90
_cell_angle_beta 98.392(2)
_cell_angle_gamma 90
_cell_formula_units_Z 4
_cell_length_a 24.9085(9)
_cell_length_b 7.8916(3)
_cell_length_c 16.9244(7)
_cell_measurement_reflns_used 4963
_cell_measurement_temperature 100(2)
_cell_measurement_theta_max 25.48
_cell_measurement_theta_min 2.43
_cell_measurement_wavelength 0.71073
_cell_volume 3291.2(2)
_computing_cell_refinement 'APEX2 v2010.9-1 (Bruker AXS, 2010)'
_computing_data_collection 'APEX2 v2010.9-1 (Bruker AXS, 2010)'
_computing_data_reduction 'APEX2 v2010.9-1 (Bruker AXS, 2010)'
_computing_molecular_graphics 'Ortep-3 for Windows (Farrugia, 1997)'
_computing_publication_material 'WinGX publication routines (Farrugia, 1999)'
_computing_structure_refinement 'SHELXL-97 (Sheldrick, 2008)'
_computing_structure_solution 'SIR97 (Altomare et al., 1999)'
_diffrn_ambient_temperature 100(2)
_diffrn_measured_fraction_theta_full 1
_diffrn_measured_fraction_theta_max 1
_diffrn_measurement_device_type 'Bruker X8 kappa APEXII CCD'
_diffrn_measurement_method 'omega and phi scans'
_diffrn_radiation_monochromator graphite
_diffrn_radiation_probe x-ray
_diffrn_radiation_type MoK\a
_diffrn_radiation_wavelength 0.71073
_diffrn_reflns_av_R_equivalents 0.0771
_diffrn_reflns_av_unetI/netI 0.0701
_diffrn_reflns_limit_h_max 32
_diffrn_reflns_limit_h_min -33
_diffrn_reflns_limit_k_max 10
_diffrn_reflns_limit_k_min -10
_diffrn_reflns_limit_l_max 22
_diffrn_reflns_limit_l_min 0
_diffrn_reflns_number 47153
_diffrn_reflns_theta_full 28.28
_diffrn_reflns_theta_max 28.28
_diffrn_reflns_theta_min 1.65
_exptl_absorpt_coefficient_mu 0.179
_exptl_absorpt_correction_T_max 0.9660
_exptl_absorpt_correction_T_min 0.8624
_exptl_absorpt_correction_type multi-scan
_exptl_absorpt_process_details 'BRUKER AXS - SADABS'
_exptl_crystal_colour colourless
_exptl_crystal_density_diffrn 1.132
_exptl_crystal_density_method 'not measured'
_exptl_crystal_description plate
_exptl_crystal_F_000 1232
_exptl_crystal_size_max 0.63
_exptl_crystal_size_mid 0.12
_exptl_crystal_size_min 0.05
_refine_diff_density_max 0.313
_refine_diff_density_min -0.306
_refine_diff_density_rms 0.06
_refine_ls_abs_structure_details 'Flack H D (1983), Acta Cryst. A39, 876-881'
_refine_ls_abs_structure_Flack 0.00(9)
_refine_ls_extinction_method none
_refine_ls_goodness_of_fit_ref 1.041
_refine_ls_hydrogen_treatment constr
_refine_ls_matrix_type full
_refine_ls_number_parameters 342
_refine_ls_number_reflns 8187
_refine_ls_number_restraints 1
_refine_ls_restrained_S_all 1.04
_refine_ls_R_factor_all 0.0704
_refine_ls_R_factor_gt 0.0483
_refine_ls_shift/su_max 0.000
_refine_ls_shift/su_mean 0.000
_refine_ls_structure_factor_coef Fsqd
_refine_ls_weighting_details 'calc w=1/[\s^2^(Fo^2^)+(0.0306P)^2^+2.6381P] where P=(Fo^2^+2Fc^2^)/3'
_refine_ls_weighting_scheme calc
_refine_ls_wR_factor_gt 0.0857
_refine_ls_wR_factor_ref 0.0958
_reflns_number_gt 6622
_reflns_number_total 8187
_reflns_threshold_expression >2\s(I)
_cod_data_source_file c4ob01782j2.cif
_cod_data_source_block lc01ltv1n
_cod_depositor_comments 'Adding full bibliography for 7154150.cif.'
_cod_original_sg_symbol_H-M 'C 2'
_cod_database_code 7154150

loop_
_symmetry_equiv_pos_as_xyz
'x, y, z'
'-x, y, -z'
'x+1/2, y+1/2, z'
'-x+1/2, y+1/2, -z'

loop_
_atom_site_label
_atom_site_type_symbol
_atom_site_fract_x
_atom_site_fract_y
_atom_site_fract_z
_atom_site_U_iso_or_equiv
_atom_site_adp_type
_atom_site_occupancy
_atom_site_symmetry_multiplicity
_atom_site_calc_flag
_atom_site_refinement_flags
C1 C 0.45173(9) 0.5429(3) 0.36320(13) 0.0151(5) Uani 1 1 d .
C2 C 0.40763(9) 0.4377(3) 0.31524(14) 0.0139(5) Uani 1 1 d .
H2 H 0.3953 0.3501 0.3513 0.017 Uiso 1 1 calc R
C3 C 0.43068(9) 0.3473(3) 0.24817(14) 0.0136(5) Uani 1 1 d .
H3 H 0.4405 0.4328 0.2091 0.016 Uiso 1 1 calc R
C4 C 0.48076(9) 0.2435(3) 0.28047(14) 0.0148(5) Uani 1 1 d .
H4A H 0.4959 0.192 0.2351 0.018 Uiso 1 1 calc R
H4B H 0.4699 0.1503 0.314 0.018 Uiso 1 1 calc R
C5 C 0.52511(9) 0.3507(3) 0.33044(14) 0.0134(5) Uani 1 1 d .
C6 C 0.50069(10) 0.4411(3) 0.39720(14) 0.0166(5) Uani 1 1 d .
H6A H 0.4902 0.3562 0.4352 0.02 Uiso 1 1 calc R
H6B H 0.5282 0.5171 0.4268 0.02 Uiso 1 1 calc R
O7 O 0.43298(7) 0.6614(2) 0.41874(10) 0.0209(4) Uani 1 1 d .
C8 C 0.45523(10) 0.7263(4) 0.35018(14) 0.0198(5) Uani 1 1 d .
H8A H 0.4916 0.7796 0.3597 0.024 Uiso 1 1 calc R
H8B H 0.4297 0.7772 0.3062 0.024 Uiso 1 1 calc R
O10 O 0.36233(6) 0.5361(2) 0.28299(9) 0.0156(4) Uani 1 1 d .
Si11 Si 0.30611(3) 0.58508(8) 0.31964(4) 0.01452(14) Uani 1 1 d .
C12 C 0.25080(10) 0.5693(4) 0.23331(14) 0.0233(6) Uani 1 1 d .
H12A H 0.2598 0.6397 0.1894 0.035 Uiso 1 1 calc R
H12B H 0.2167 0.6088 0.2494 0.035 Uiso 1 1 calc R
H12C H 0.2468 0.4511 0.2157 0.035 Uiso 1 1 calc R
C13 C 0.31034(11) 0.8091(3) 0.35474(16) 0.0245(6) Uani 1 1 d .
H13A H 0.3391 0.8196 0.4007 0.037 Uiso 1 1 calc R
H13B H 0.2755 0.8429 0.3705 0.037 Uiso 1 1 calc R
H13C H 0.3186 0.8828 0.3115 0.037 Uiso 1 1 calc R
C14 C 0.29120(10) 0.4384(3) 0.40260(14) 0.0174(5) Uani 1 1 d .
C15 C 0.29001(10) 0.2516(3) 0.37673(16) 0.0217(6) Uani 1 1 d .
H15A H 0.2772 0.1815 0.4179 0.033 Uiso 1 1 calc R
H15B H 0.3266 0.2157 0.3695 0.033 Uiso 1 1 calc R
H15C H 0.2655 0.2384 0.3263 0.033 Uiso 1 1 calc R
C16 C 0.23397(10) 0.4845(4) 0.42052(16) 0.0267(6) Uani 1 1 d .
H16A H 0.2074 0.4653 0.3727 0.04 Uiso 1 1 calc R
H16B H 0.2332 0.604 0.436 0.04 Uiso 1 1 calc R
H16C H 0.225 0.4134 0.4642 0.04 Uiso 1 1 calc R
C17 C 0.33119(11) 0.4607(4) 0.48017(15) 0.0246(6) Uani 1 1 d .
H17A H 0.3206 0.386 0.5215 0.037 Uiso 1 1 calc R
H17B H 0.3305 0.5787 0.498 0.037 Uiso 1 1 calc R
H17C H 0.3679 0.4315 0.4704 0.037 Uiso 1 1 calc R
O20 O 0.39054(6) 0.2345(2) 0.20876(9) 0.0150(3) Uani 1 1 d .
Si21 Si 0.37602(3) 0.22757(8) 0.11003(4) 0.01329(14) Uani 1 1 d .
C22 C 0.43806(10) 0.1703(3) 0.06595(15) 0.0204(6) Uani 1 1 d .
H22A H 0.4651 0.2605 0.0772 0.031 Uiso 1 1 calc R
H22B H 0.4286 0.1565 0.008 0.031 Uiso 1 1 calc R
H22C H 0.453 0.0639 0.0895 0.031 Uiso 1 1 calc R
C23 C 0.35148(11) 0.4388(3) 0.07170(15) 0.0201(5) Uani 1 1 d .
H23A H 0.321 0.4744 0.0984 0.03 Uiso 1 1 calc R
H23B H 0.3396 0.4319 0.014 0.03 Uiso 1 1 calc R
H23C H 0.381 0.5217 0.0825 0.03 Uiso 1 1 calc R
C24 C 0.32249(9) 0.0601(3) 0.08845(14) 0.0171(5) Uani 1 1 d .
C25 C 0.34626(11) -0.1139(3) 0.11454(19) 0.0291(7) Uani 1 1 d .
H25A H 0.3179 -0.2004 0.104 0.044 Uiso 1 1 calc R
H25B H 0.3601 -0.1115 0.1718 0.044 Uiso 1 1 calc R
H25C H 0.3759 -0.1408 0.0845 0.044 Uiso 1 1 calc R
C26 C 0.30217(11) 0.0550(4) -0.00196(14) 0.0273(6) Uani 1 1 d .
H26A H 0.3332 0.0426 -0.0311 0.041 Uiso 1 1 calc R
H26B H 0.2829 0.1604 -0.0182 0.041 Uiso 1 1 calc R
H26C H 0.2775 -0.0413 -0.0141 0.041 Uiso 1 1 calc R
C27 C 0.27409(10) 0.0971(4) 0.13287(15) 0.0243(6) Uani 1 1 d .
H27A H 0.2465 0.0087 0.1203 0.037 Uiso 1 1 calc R
H27B H 0.2584 0.2075 0.116 0.037 Uiso 1 1 calc R
H27C H 0.2865 0.0986 0.1905 0.037 Uiso 1 1 calc R
O30 O 0.54439(6) 0.4754(2) 0.28235(10) 0.0170(4) Uani 1 1 d .
Si31 Si 0.59267(3) 0.50280(9) 0.22588(4) 0.01534(15) Uani 1 1 d .
C32 C 0.59964(11) 0.3201(3) 0.15899(16) 0.0239(6) Uani 1 1 d .
H32A H 0.6132 0.2216 0.1911 0.036 Uiso 1 1 calc R
H32B H 0.6252 0.3491 0.1222 0.036 Uiso 1 1 calc R
H32C H 0.5642 0.2932 0.1284 0.036 Uiso 1 1 calc R
C33 C 0.65921(10) 0.5559(4) 0.28540(16) 0.0290(7) Uani 1 1 d .
H33A H 0.654 0.6411 0.3257 0.043 Uiso 1 1 calc R
H33B H 0.6836 0.601 0.25 0.043 Uiso 1 1 calc R
H33C H 0.6752 0.4535 0.3119 0.043 Uiso 1 1 calc R
C34 C 0.56715(10) 0.6947(3) 0.16401(15) 0.0204(6) Uani 1 1 d .
C35 C 0.50988(13) 0.6655(5) 0.1204(2) 0.0523(11) Uani 1 1 d .
H35A H 0.4987 0.763 0.086 0.078 Uiso 1 1 calc R
H35B H 0.4848 0.652 0.1596 0.078 Uiso 1 1 calc R
H35C H 0.5093 0.5629 0.0877 0.078 Uiso 1 1 calc R
C36 C 0.60505(13) 0.7353(4) 0.10345(18) 0.0406(8) Uani 1 1 d .
H36A H 0.5925 0.8382 0.074 0.061 Uiso 1 1 calc R
H36B H 0.6051 0.6406 0.066 0.061 Uiso 1 1 calc R
H36C H 0.6419 0.7531 0.1314 0.061 Uiso 1 1 calc R
C37 C 0.56591(16) 0.8505(4) 0.2176(2) 0.0468(9) Uani 1 1 d .
H37A H 0.6027 0.8749 0.2444 0.07 Uiso 1 1 calc R
H37B H 0.5421 0.8283 0.2577 0.07 Uiso 1 1 calc R
H37C H 0.5521 0.9482 0.185 0.07 Uiso 1 1 calc R
C40 C 0.57026(9) 0.2284(3) 0.36539(14) 0.0169(5) Uani 1 1 d .
O41 O 0.61399(7) 0.2197(3) 0.34420(10) 0.0235(4) Uani 1 1 d .
O42 O 0.55382(7) 0.1288(2) 0.42172(11) 0.0265(5) Uani 1 1 d .
C43 C 0.59260(11) 0.0028(4) 0.45601(17) 0.0300(7) Uani 1 1 d .
H43A H 0.6026 -0.0698 0.4135 0.045 Uiso 1 1 calc R
H43B H 0.5764 -0.0665 0.4944 0.045 Uiso 1 1 calc R
H43C H 0.6251 0.0594 0.4834 0.045 Uiso 1 1 calc R

loop_
_atom_site_aniso_label
_atom_site_aniso_U_11
_atom_site_aniso_U_22
_atom_site_aniso_U_33
_atom_site_aniso_U_23
_atom_site_aniso_U_13
_atom_site_aniso_U_12
C1 0.0148(11) 0.0198(14) 0.0120(11) -0.0049(9) 0.0066(9) 0.0002(10)
C2 0.0136(11) 0.0168(12) 0.0113(11) 0.0010(10) 0.0016(9) 0.0032(10)
C3 0.0122(11) 0.0146(12) 0.0136(12) -0.0025(9) 0.0008(9) -0.0036(9)
C4 0.0146(11) 0.0161(12) 0.0134(11) -0.0008(10) 0.0004(9) -0.0002(10)
C5 0.0099(11) 0.0177(12) 0.0123(11) 0.0023(10) 0.0010(9) 0.0003(10)
C6 0.0141(12) 0.0242(13) 0.0116(11) -0.0040(10) 0.0020(9) -0.0001(10)
O7 0.0207(9) 0.0228(10) 0.0204(9) -0.0084(8) 0.0065(8) -0.0003(8)
C8 0.0187(12) 0.0221(13) 0.0196(13) -0.0042(12) 0.0054(10) -0.0039(12)
O10 0.0138(8) 0.0179(9) 0.0148(8) 0.0017(7) 0.0011(7) 0.0034(7)
Si11 0.0147(3) 0.0143(3) 0.0142(3) -0.0013(3) 0.0011(3) 0.0027(3)
C12 0.0175(12) 0.0309(15) 0.0206(13) -0.0012(12) -0.0001(10) 0.0053(12)
C13 0.0275(14) 0.0202(14) 0.0258(15) -0.0032(12) 0.0042(12) 0.0070(12)
C14 0.0164(12) 0.0194(13) 0.0169(12) -0.0004(11) 0.0038(10) 0.0003(10)
C15 0.0207(13) 0.0193(14) 0.0259(14) -0.0004(11) 0.0060(11) -0.0028(11)
C16 0.0221(13) 0.0319(16) 0.0284(15) 0.0036(13) 0.0114(11) 0.0062(13)
C17 0.0275(14) 0.0271(15) 0.0191(13) 0.0025(11) 0.0031(11) -0.0026(12)
O20 0.0149(8) 0.0149(8) 0.0139(8) 0.0000(7) -0.0022(6) -0.0026(8)
Si21 0.0135(3) 0.0119(3) 0.0138(3) -0.0005(3) 0.0001(3) 0.0001(3)
C22 0.0193(13) 0.0253(14) 0.0164(13) -0.0011(11) 0.0022(11) 0.0001(11)
C23 0.0233(13) 0.0151(12) 0.0212(13) 0.0032(11) 0.0012(11) 0.0020(11)
C24 0.0162(12) 0.0175(13) 0.0174(12) -0.0039(10) 0.0022(10) -0.0018(10)
C25 0.0259(15) 0.0179(14) 0.0441(18) 0.0003(13) 0.0074(13) -0.0027(12)
C26 0.0248(14) 0.0342(17) 0.0216(13) -0.0115(12) -0.0011(11) -0.0045(12)
C27 0.0207(13) 0.0252(15) 0.0273(14) -0.0055(12) 0.0041(11) -0.0013(12)
O30 0.0147(8) 0.0193(10) 0.0183(9) 0.0036(7) 0.0067(7) 0.0011(7)
Si31 0.0136(3) 0.0171(3) 0.0157(3) -0.0004(3) 0.0034(3) -0.0016(3)
C32 0.0287(15) 0.0242(15) 0.0203(14) -0.0001(12) 0.0089(12) 0.0022(12)
C33 0.0197(13) 0.0367(18) 0.0295(15) 0.0064(13) 0.0000(11) -0.0080(12)
C34 0.0215(13) 0.0178(14) 0.0232(14) 0.0035(11) 0.0081(11) -0.0010(11)
C35 0.0365(19) 0.047(2) 0.066(2) 0.0361(19) -0.0172(17) -0.0089(16)
C36 0.0483(19) 0.0390(18) 0.0401(18) 0.0216(17) 0.0251(15) 0.0110(17)
C37 0.083(3) 0.0171(15) 0.045(2) 0.0026(15) 0.026(2) 0.0100(17)
C40 0.0168(12) 0.0195(12) 0.0136(11) 0.0010(11) -0.0006(9) -0.0010(11)
O41 0.0156(8) 0.0302(10) 0.0253(10) 0.0041(9) 0.0052(7) 0.0039(9)
O42 0.0166(9) 0.0347(12) 0.0283(10) 0.0166(9) 0.0036(8) 0.0033(8)
C43 0.0226(13) 0.0318(16) 0.0339(15) 0.0171(14) -0.0019(12) 0.0045(14)

loop_
_atom_type_symbol
_atom_type_description
_atom_type_scat_dispersion_real
_atom_type_scat_dispersion_imag
_atom_type_scat_source
C C 0.0033 0.0016 'International Tables Vol C Tables 4.2.6.8 and 6.1.1.4'
H H 0 0 'International Tables Vol C Tables 4.2.6.8 and 6.1.1.4'
O O 0.0106 0.006 'International Tables Vol C Tables 4.2.6.8 and 6.1.1.4'
Si Si 0.0817 0.0704 'International Tables Vol C Tables 4.2.6.8 and 6.1.1.4'

loop_
_geom_angle_atom_site_label_1
_geom_angle_atom_site_label_2
_geom_angle_atom_site_label_3
_geom_angle
O7 C1 C8 59.59(15)
O7 C1 C6 114.60(18)
C8 C1 C6 121.4(2)
O7 C1 C2 115.08(19)
C8 C1 C2 121.0(2)
C6 C1 C2 113.4(2)
O10 C2 C1 112.43(19)
O10 C2 C3 109.65(18)
C1 C2 C3 109.49(19)
O10 C2 H2 108.4
C1 C2 H2 108.4
C3 C2 H2 108.4
O20 C3 C2 109.00(18)
O20 C3 C4 108.18(19)
C2 C3 C4 111.23(19)
O20 C3 H3 109.5
C2 C3 H3 109.5
C4 C3 H3 109.5
C3 C4 C5 112.6(2)
C3 C4 H4A 109.1
C5 C4 H4A 109.1
C3 C4 H4B 109.1
C5 C4 H4B 109.1
H4A C4 H4B 107.8
O30 C5 C40 111.76(18)
O30 C5 C6 107.8(2)
C40 C5 C6 110.85(19)
O30 C5 C4 110.14(19)
C40 C5 C4 107.0(2)
C6 C5 C4 109.24(19)
C1 C6 C5 110.69(19)
C1 C6 H6A 109.5
C5 C6 H6A 109.5
C1 C6 H6B 109.5
C5 C6 H6B 109.5
H6A C6 H6B 108.1
C1 O7 C8 60.84(16)
O7 C8 C1 59.57(15)
O7 C8 H8A 117.8
C1 C8 H8A 117.8
O7 C8 H8B 117.8
C1 C8 H8B 117.8
H8A C8 H8B 115
C2 O10 Si11 130.89(15)
O10 Si11 C12 105.05(10)
O10 Si11 C13 109.22(11)
C12 Si11 C13 108.35(13)
O10 Si11 C14 113.68(10)
C12 Si11 C14 109.75(12)
C13 Si11 C14 110.54(12)
Si11 C12 H12A 109.5
Si11 C12 H12B 109.5
H12A C12 H12B 109.5
Si11 C12 H12C 109.5
H12A C12 H12C 109.5
H12B C12 H12C 109.5
Si11 C13 H13A 109.5
Si11 C13 H13B 109.5
H13A C13 H13B 109.5
Si11 C13 H13C 109.5
H13A C13 H13C 109.5
H13B C13 H13C 109.5
C15 C14 C17 109.6(2)
C15 C14 C16 107.6(2)
C17 C14 C16 107.9(2)
C15 C14 Si11 111.84(17)
C17 C14 Si11 112.93(17)
C16 C14 Si11 106.72(17)
C14 C15 H15A 109.5
C14 C15 H15B 109.5
H15A C15 H15B 109.5
C14 C15 H15C 109.5
H15A C15 H15C 109.5
H15B C15 H15C 109.5
C14 C16 H16A 109.5
C14 C16 H16B 109.5
H16A C16 H16B 109.5
C14 C16 H16C 109.5
H16A C16 H16C 109.5
H16B C16 H16C 109.5
C14 C17 H17A 109.5
C14 C17 H17B 109.5
H17A C17 H17B 109.5
C14 C17 H17C 109.5
H17A C17 H17C 109.5
H17B C17 H17C 109.5
C3 O20 Si21 121.70(15)
O20 Si21 C23 109.53(11)
O20 Si21 C22 109.83(10)
C23 Si21 C22 109.06(12)
O20 Si21 C24 105.29(10)
C23 Si21 C24 112.07(12)
C22 Si21 C24 110.99(11)
Si21 C22 H22A 109.5
Si21 C22 H22B 109.5
H22A C22 H22B 109.5
Si21 C22 H22C 109.5
H22A C22 H22C 109.5
H22B C22 H22C 109.5
Si21 C23 H23A 109.5
Si21 C23 H23B 109.5
H23A C23 H23B 109.5
Si21 C23 H23C 109.5
H23A C23 H23C 109.5
H23B C23 H23C 109.5
C25 C24 C27 109.0(2)
C25 C24 C26 108.6(2)
C27 C24 C26 108.8(2)
C25 C24 Si21 109.94(17)
C27 C24 Si21 110.89(17)
C26 C24 Si21 109.46(17)
C24 C25 H25A 109.5
C24 C25 H25B 109.5
H25A C25 H25B 109.5
C24 C25 H25C 109.5
H25A C25 H25C 109.5
H25B C25 H25C 109.5
C24 C26 H26A 109.5
C24 C26 H26B 109.5
H26A C26 H26B 109.5
C24 C26 H26C 109.5
H26A C26 H26C 109.5
H26B C26 H26C 109.5
C24 C27 H27A 109.5
C24 C27 H27B 109.5
H27A C27 H27B 109.5
C24 C27 H27C 109.5
H27A C27 H27C 109.5
H27B C27 H27C 109.5
C5 O30 Si31 139.83(15)
O30 Si31 C32 113.00(11)
O30 Si31 C33 112.47(11)
C32 Si31 C33 110.50(13)
O30 Si31 C34 102.12(10)
C32 Si31 C34 109.68(12)
C33 Si31 C34 108.66(12)
Si31 C32 H32A 109.5
Si31 C32 H32B 109.5
H32A C32 H32B 109.5
Si31 C32 H32C 109.5
H32A C32 H32C 109.5
H32B C32 H32C 109.5
Si31 C33 H33A 109.5
Si31 C33 H33B 109.5
H33A C33 H33B 109.5
Si31 C33 H33C 109.5
H33A C33 H33C 109.5
H33B C33 H33C 109.5
C35 C34 C36 109.5(3)
C35 C34 C37 108.0(3)
C36 C34 C37 107.3(2)
C35 C34 Si31 111.16(18)
C36 C34 Si31 110.38(18)
C37 C34 Si31 110.36(19)
C34 C35 H35A 109.5
C34 C35 H35B 109.5
H35A C35 H35B 109.5
C34 C35 H35C 109.5
H35A C35 H35C 109.5
H35B C35 H35C 109.5
C34 C36 H36A 109.5
C34 C36 H36B 109.5
H36A C36 H36B 109.5
C34 C36 H36C 109.5
H36A C36 H36C 109.5
H36B C36 H36C 109.5
C34 C37 H37A 109.5
C34 C37 H37B 109.5
H37A C37 H37B 109.5
C34 C37 H37C 109.5
H37A C37 H37C 109.5
H37B C37 H37C 109.5
O41 C40 O42 124.3(2)
O41 C40 C5 124.6(2)
O42 C40 C5 111.04(19)
C40 O42 C43 115.55(19)
O42 C43 H43A 109.5
O42 C43 H43B 109.5
H43A C43 H43B 109.5
O42 C43 H43C 109.5
H43A C43 H43C 109.5
H43B C43 H43C 109.5

loop_
_geom_bond_atom_site_label_1
_geom_bond_atom_site_label_2
_geom_bond_distance
C1 O7 1.450(3)
C1 C8 1.469(4)
C1 C6 1.503(3)
C1 C2 1.515(3)
C2 O10 1.412(3)
C2 C3 1.522(3)
C2 H2 1
C3 O20 1.429(3)
C3 C4 1.526(3)
C3 H3 1
C4 C5 1.542(3)
C4 H4A 0.99
C4 H4B 0.99
C5 O30 1.406(3)
C5 C40 1.534(3)
C5 C6 1.535(3)
C6 H6A 0.99
C6 H6B 0.99
O7 C8 1.451(3)
C8 H8A 0.99
C8 H8B 0.99
O10 Si11 1.6580(17)
Si11 C12 1.860(2)
Si11 C13 1.863(3)
Si11 C14 1.898(3)
C12 H12A 0.98
C12 H12B 0.98
C12 H12C 0.98
C13 H13A 0.98
C13 H13B 0.98
C13 H13C 0.98
C14 C15 1.537(4)
C14 C17 1.538(3)
C14 C16 1.543(3)
C15 H15A 0.98
C15 H15B 0.98
C15 H15C 0.98
C16 H16A 0.98
C16 H16B 0.98
C16 H16C 0.98
C17 H17A 0.98
C17 H17B 0.98
C17 H17C 0.98
O20 Si21 1.6581(16)
Si21 C23 1.860(2)
Si21 C22 1.867(3)
Si21 C24 1.875(2)
C22 H22A 0.98
C22 H22B 0.98
C22 H22C 0.98
C23 H23A 0.98
C23 H23B 0.98
C23 H23C 0.98
C24 C25 1.534(4)
C24 C27 1.539(3)
C24 C26 1.540(3)
C25 H25A 0.98
C25 H25B 0.98
C25 H25C 0.98
C26 H26A 0.98
C26 H26B 0.98
C26 H26C 0.98
C27 H27A 0.98
C27 H27B 0.98
C27 H27C 0.98
O30 Si31 1.6558(17)
Si31 C32 1.857(3)
Si31 C33 1.857(2)
Si31 C34 1.897(3)
C32 H32A 0.98
C32 H32B 0.98
C32 H32C 0.98
C33 H33A 0.98
C33 H33B 0.98
C33 H33C 0.98
C34 C35 1.525(4)
C34 C36 1.525(4)
C34 C37 1.532(4)
C35 H35A 0.98
C35 H35B 0.98
C35 H35C 0.98
C36 H36A 0.98
C36 H36B 0.98
C36 H36C 0.98
C37 H37A 0.98
C37 H37B 0.98
C37 H37C 0.98
C40 O41 1.197(3)
C40 O42 1.344(3)
O42 C43 1.448(3)
C43 H43A 0.98
C43 H43B 0.98
C43 H43C 0.98

loop_
_geom_torsion_atom_site_label_1
_geom_torsion_atom_site_label_2
_geom_torsion_atom_site_label_3
_geom_torsion_atom_site_label_4
_geom_torsion
O7 C1 C2 O10 46.1(3)
C8 C1 C2 O10 -22.1(3)
C6 C1 C2 O10 -179.23(19)
O7 C1 C2 C3 168.26(19)
C8 C1 C2 C3 100.0(2)
C6 C1 C2 C3 -57.1(3)
O10 C2 C3 O20 -62.4(2)
C1 C2 C3 O20 173.79(19)
O10 C2 C3 C4 178.38(18)
C1 C2 C3 C4 54.6(2)
O20 C3 C4 C5 -175.20(18)
C2 C3 C4 C5 -55.5(3)
C3 C4 C5 O30 -63.6(2)
C3 C4 C5 C40 174.73(19)
C3 C4 C5 C6 54.7(3)
O7 C1 C6 C5 -167.14(19)
C8 C1 C6 C5 -99.0(3)
C2 C1 C6 C5 58.0(3)
O30 C5 C6 C1 64.9(2)
C40 C5 C6 C1 -172.4(2)
C4 C5 C6 C1 -54.8(3)
C6 C1 O7 C8 113.3(2)
C2 C1 O7 C8 -112.6(2)
C6 C1 C8 O7 -101.9(2)
C2 C1 C8 O7 102.8(2)
C1 C2 O10 Si11 -90.6(2)
C3 C2 O10 Si11 147.32(17)
C2 O10 Si11 C12 -139.5(2)
C2 O10 Si11 C13 104.5(2)
C2 O10 Si11 C14 -19.5(2)
O10 Si11 C14 C15 -54.18(19)
C12 Si11 C14 C15 63.1(2)
C13 Si11 C14 C15 -177.42(17)
O10 Si11 C14 C17 70.1(2)
C12 Si11 C14 C17 -172.64(18)
C13 Si11 C14 C17 -53.2(2)
O10 Si11 C14 C16 -171.57(16)
C12 Si11 C14 C16 -54.3(2)
C13 Si11 C14 C16 65.2(2)
C2 C3 O20 Si21 132.69(17)
C4 C3 O20 Si21 -106.24(19)
C3 O20 Si21 C23 -60.11(19)
C3 O20 Si21 C22 59.65(19)
C3 O20 Si21 C24 179.21(17)
O20 Si21 C24 C25 -66.0(2)
C23 Si21 C24 C25 175.00(18)
C22 Si21 C24 C25 52.8(2)
O20 Si21 C24 C27 54.65(19)
C23 Si21 C24 C27 -64.4(2)
C22 Si21 C24 C27 173.44(17)
O20 Si21 C24 C26 174.75(17)
C23 Si21 C24 C26 55.7(2)
C22 Si21 C24 C26 -66.5(2)
C40 C5 O30 Si31 27.4(3)
C6 C5 O30 Si31 149.51(19)
C4 C5 O30 Si31 -91.4(3)
C5 O30 Si31 C32 45.1(3)
C5 O30 Si31 C33 -80.8(3)
C5 O30 Si31 C34 162.9(2)
O30 Si31 C34 C35 -55.0(2)
C32 Si31 C34 C35 65.1(3)
C33 Si31 C34 C35 -174.0(2)
O30 Si31 C34 C36 -176.7(2)
C32 Si31 C34 C36 -56.6(2)
C33 Si31 C34 C36 64.3(2)
O30 Si31 C34 C37 64.9(2)
C32 Si31 C34 C37 -175.0(2)
C33 Si31 C34 C37 -54.2(2)
O30 C5 C40 O41 -12.3(3)
C6 C5 C40 O41 -132.6(3)
C4 C5 C40 O41 108.4(3)
O30 C5 C40 O42 169.30(19)
C6 C5 C40 O42 49.0(3)
C4 C5 C40 O42 -70.0(2)
O41 C40 O42 C43 -1.3(4)
C5 C40 O42 C43 177.2(2)
